data_4122407
loop_
_publ_author_name
'Su, Chicheung'
'Guang, Jie'
'Li, Weibin'
'Wu, Kuiwang'
'Hopson, Russell'
'Williard, Paul G.'

_publ_section_title
;
 Chiral lithium diamides derived from linked N-isopropyl valinol or
 alaninol.
;
_journal_issue 33
_journal_name_full 'Journal of the American Chemical Society'
_journal_page_first 11735
_journal_page_last 11747
_journal_paper_doi 10.1021/ja505179y
_journal_volume 136
_journal_year 2014
_chemical_formula_sum 'C42 H88 Li4 N4 O6'
_chemical_formula_weight 772.92
_chemical_name_common ccs21feb13
_space_group_crystal_system triclinic
_space_group_IT_number 1
_space_group_name_Hall 'P 1'
_space_group_name_H-M_alt 'P 1'
_symmetry_space_group_name_Hall 'P 1'
_symmetry_space_group_name_H-M 'P 1'
_atom_sites_solution_hydrogens geom
_atom_sites_solution_primary direct
_atom_sites_solution_secondary difmap
_cell_angle_alpha 101.548(4)
_cell_angle_beta 93.004(4)
_cell_angle_gamma 100.111(4)
_cell_formula_units_Z 1
_cell_length_a 9.1291(13)
_cell_length_b 10.2451(15)
_cell_length_c 13.7745(17)
_cell_measurement_temperature 198.(2)
_cell_volume 1237.5(3)
_computing_structure_refinement 'SHELXL-2013 (Sheldrick, 2013)'
_computing_structure_solution 'SHELXS-97 (Sheldrick, 2008)'
_diffrn_ambient_temperature 198.(2)
_diffrn_measured_fraction_theta_full 0.997
_diffrn_measured_fraction_theta_max 0.997
_diffrn_radiation_wavelength 0.71073
_diffrn_reflns_av_R_equivalents 0.0246
_diffrn_reflns_av_sigmaI/netI 0.0241
_diffrn_reflns_limit_h_max 8
_diffrn_reflns_limit_h_min -8
_diffrn_reflns_limit_k_max 10
_diffrn_reflns_limit_k_min -10
_diffrn_reflns_limit_l_max 13
_diffrn_reflns_limit_l_min -13
_diffrn_reflns_number 14854
_diffrn_reflns_theta_full 20.39
_diffrn_reflns_theta_max 20.39
_diffrn_reflns_theta_min 2.28
_exptl_absorpt_coefficient_mu 0.066
_exptl_absorpt_correction_T_max 0.98
_exptl_absorpt_correction_T_min 0.98
_exptl_absorpt_process_details
;
;
_exptl_crystal_colour 'clear colourless'
_exptl_crystal_density_diffrn 1.037
_exptl_crystal_density_method 'not measured'
_exptl_crystal_description chunk
_exptl_crystal_F_000 428
_exptl_crystal_size_max 0.330
_exptl_crystal_size_mid 0.250
_exptl_crystal_size_min 0.230
_refine_diff_density_max 0.366
_refine_diff_density_min -0.185
_refine_ls_abs_structure_details
;
Flack x determined using 2080 quotients [(I+)-(I-)]/[(I+)+(I-)]
(Parsons and Flack (2004), Acta Cryst. A60, s61).
;
_refine_ls_abs_structure_Flack 0.3(3)
_refine_ls_extinction_method none
_refine_ls_goodness_of_fit_ref 1.035
_refine_ls_hydrogen_treatment constr
_refine_ls_matrix_type full
_refine_ls_number_parameters 517
_refine_ls_number_reflns 4734
_refine_ls_number_restraints 3
_refine_ls_restrained_S_all 1.034
_refine_ls_R_factor_all 0.0470
_refine_ls_R_factor_gt 0.0429
_refine_ls_shift/su_max 0.000
_refine_ls_shift/su_mean 0.000
_refine_ls_structure_factor_coef Fsqd
_refine_ls_weighting_details 'w=1/[\s^2^(Fo^2^)+(0.0659P)^2^+0.4970P] where P=(Fo^2^+2Fc^2^)/3'
_refine_ls_weighting_scheme calc
_refine_ls_wR_factor_gt 0.1118
_refine_ls_wR_factor_ref 0.1160
_reflns_number_gt 4447
_reflns_number_total 4734
_reflns_threshold_expression 'I > 2\s(I)'
_cod_data_source_file ja505179y_si_009.cif
_cod_data_source_block I
_cod_depositor_comments 'Adding full bibliography for 4122407--4122413.cif.'
_cod_database_code 4122407

loop_
_space_group_symop_operation_xyz
'x, y, z'

loop_
_atom_site_type_symbol
_atom_site_label
_atom_site_fract_x
_atom_site_fract_y
_atom_site_fract_z
_atom_site_U_iso_or_equiv
_atom_site_adp_type
_atom_site_calc_flag
_atom_site_refinement_flags_adp
_atom_site_refinement_flags_posn
_atom_site_occupancy
C C1 1.2607(7) 0.9942(7) 0.7286(5) 0.0643(18) Uani d . . 1
H H1A 1.3079 0.9971 0.7956 0.077 Uiso calc U R 1
H H1B 1.2711 1.0885 0.7191 0.077 Uiso calc U R 1
C C2 1.3390(7) 0.9149(6) 0.6516(5) 0.0622(17) Uani d . . 1
H H2 1.3409 0.8247 0.6685 0.075 Uiso calc U R 1
C C3 1.4996(7) 0.9919(9) 0.6596(6) 0.092(2) Uani d . . 1
H H3A 1.557 0.9396 0.6136 0.139 Uiso calc U R 1
H H3B 1.5448 1.0051 0.7278 0.139 Uiso calc U R 1
H H3C 1.5002 1.0804 0.6426 0.139 Uiso calc U R 1
C C4 1.3158(7) 0.7884(7) 0.4847(5) 0.0686(19) Uani d . . 1
H H4 1.4275 0.8109 0.4937 0.082 Uiso calc U R 1
C C5 1.2672(10) 0.6454(7) 0.5023(7) 0.102(3) Uani d . . 1
H H5A 1.3033 0.6425 0.5699 0.153 Uiso calc U R 1
H H5B 1.3091 0.5811 0.4542 0.153 Uiso calc U R 1
H H5C 1.1579 0.6208 0.4941 0.153 Uiso calc U R 1
C C6 1.2679(10) 0.7925(8) 0.3786(6) 0.097(3) Uani d . . 1
H H6A 1.1586 0.7744 0.3684 0.145 Uiso calc U R 1
H H6B 1.3068 0.7233 0.3326 0.145 Uiso calc U R 1
H H6C 1.3075 0.8823 0.3661 0.145 Uiso calc U R 1
C C7 0.8472(6) 0.8270(6) 0.4075(4) 0.0529(15) Uani d . . 1
H H7A 0.7511 0.7847 0.3677 0.063 Uiso calc U R 1
H H7B 0.9289 0.8049 0.3664 0.063 Uiso calc U R 1
C C8 0.8587(6) 0.9776(6) 0.4332(4) 0.0521(15) Uani d . . 1
H H8 0.7696 0.9972 0.4687 0.062 Uiso calc U R 1
C C9 0.8485(8) 1.0234(8) 0.3343(5) 0.082(2) Uani d . . 1
H H9A 0.8629 1.1226 0.3471 0.123 Uiso calc U R 1
H H9B 0.7499 0.984 0.2986 0.123 Uiso calc U R 1
H H9C 0.926 0.9929 0.2937 0.123 Uiso calc U R 1
C C10 0.9788(6) 1.1837(6) 0.5442(4) 0.0536(16) Uani d . . 1
H H10 0.9427 1.2259 0.4903 0.064 Uiso calc U R 1
C C11 0.8709(7) 1.1936(7) 0.6233(5) 0.075(2) Uani d . . 1
H H11A 0.7717 1.1429 0.5948 0.113 Uiso calc U R 1
H H11B 0.8656 1.289 0.6483 0.113 Uiso calc U R 1
H H11C 0.9052 1.1553 0.6782 0.113 Uiso calc U R 1
C C12 1.1290(8) 1.2676(7) 0.5894(7) 0.101(3) Uani d . . 1
H H12A 1.173 1.2223 0.6367 0.152 Uiso calc U R 1
H H12B 1.1159 1.3575 0.6241 0.152 Uiso calc U R 1
H H12C 1.1955 1.2772 0.5366 0.152 Uiso calc U R 1
C C13 0.3618(6) 0.8569(5) 1.0614(4) 0.0488(15) Uani d . . 1
H H13A 0.3672 0.9564 1.0764 0.059 Uiso calc U R 1
H H13B 0.3893 0.8295 1.1239 0.059 Uiso calc U R 1
C C14 0.2038(6) 0.7852(6) 1.0207(4) 0.0509(15) Uani d . . 1
H H14 0.1756 0.8214 0.9616 0.061 Uiso calc U R 1
C C15 0.0977(7) 0.8224(7) 1.1011(5) 0.0658(18) Uani d . . 1
H H15A -0.005 0.777 1.0764 0.099 Uiso calc U R 1
H H15B 0.1035 0.9209 1.1165 0.099 Uiso calc U R 1
H H15C 0.1272 0.7929 1.1614 0.099 Uiso calc U R 1
C C16 0.0714(6) 0.5849(6) 0.9115(4) 0.0508(15) Uani d . . 1
H H16 -0.0121 0.634 0.9297 0.061 Uiso calc U R 1
C C17 0.1117(7) 0.6052(7) 0.8083(5) 0.0649(17) Uani d . . 1
H H17A 0.1513 0.7015 0.8117 0.097 Uiso calc U R 1
H H17B 0.0222 0.5754 0.7612 0.097 Uiso calc U R 1
H H17C 0.1875 0.5517 0.7861 0.097 Uiso calc U R 1
C C18 0.0148(7) 0.4362(6) 0.9066(5) 0.0634(17) Uani d . . 1
H H18A 0.0947 0.3856 0.889 0.095 Uiso calc U R 1
H H18B -0.0704 0.4028 0.8561 0.095 Uiso calc U R 1
H H18C -0.0167 0.4234 0.9715 0.095 Uiso calc U R 1
C C19 0.4590(6) 0.3889(5) 0.8499(4) 0.0456(14) Uani d . . 1
H H19A 0.5077 0.3313 0.8 0.055 Uiso calc U R 1
H H19B 0.3498 0.3541 0.8393 0.055 Uiso calc U R 1
C C20 0.5160(6) 0.3822(5) 0.9536(4) 0.0470(14) Uani d . . 1
H H20 0.6275 0.4071 0.9594 0.056 Uiso calc U R 1
C C21 0.4736(9) 0.2360(6) 0.9652(5) 0.074(2) Uani d . . 1
H H21A 0.506 0.2301 1.0329 0.11 Uiso calc U R 1
H H21B 0.5225 0.1776 0.9172 0.11 Uiso calc U R 1
H H21C 0.365 0.2062 0.9531 0.11 Uiso calc U R 1
C C22 0.5585(5) 0.5119(5) 1.1195(4) 0.0380(13) Uani d . . 1
H H22 0.5843 0.4256 1.1323 0.046 Uiso calc U R 1
C C23 0.7046(6) 0.6101(7) 1.1163(5) 0.0632(17) Uani d . . 1
H H23A 0.7535 0.576 1.0573 0.095 Uiso calc U R 1
H H23B 0.7709 0.6176 1.1763 0.095 Uiso calc U R 1
H H23C 0.6829 0.6996 1.1132 0.095 Uiso calc U R 1
C C24 0.4795(6) 0.5729(6) 1.2062(4) 0.0562(16) Uani d . . 1
H H24A 0.4464 0.6541 1.193 0.084 Uiso calc U R 1
H H24B 0.5482 0.5976 1.2669 0.084 Uiso calc U R 1
H H24C 0.3926 0.5064 1.215 0.084 Uiso calc U R 1
C C25 1.0381(8) 0.9887(6) 0.8078(4) 0.0606(17) Uani d . . 1
H H25A 1.0313 1.0843 0.8087 0.073 Uiso calc U R 1
H H25B 1.0993 0.9861 0.8687 0.073 Uiso calc U R 1
C C26 0.8881(8) 0.9072(7) 0.8052(5) 0.075(2) Uani d . . 1
H H26A 0.895 0.8105 0.7981 0.09 Uiso calc U R 1
H H26B 0.8254 0.9158 0.7468 0.09 Uiso calc U R 1
C C27 0.8150(9) 0.9543(7) 0.9007(6) 0.082(2) Uani d . . 1
H H27A 0.8886 0.9659 0.9586 0.099 Uiso calc U R 1
H H27B 0.7893 1.0441 0.8999 0.099 Uiso calc U R 1
C C28 0.6843(9) 0.8642(7) 0.9135(6) 0.086(2) Uani d . . 1
H H28A 0.7118 0.776 0.9171 0.103 Uiso calc U R 1
H H28B 0.6137 0.8489 0.8535 0.103 Uiso calc U R 1
C C29 0.6029(7) 0.9085(6) 1.0038(5) 0.0645(18) Uani d . . 1
H H29A 0.6594 0.901 1.0651 0.077 Uiso calc U R 1
H H29B 0.5907 1.0038 1.0097 0.077 Uiso calc U R 1
C C30 0.8293(7) 0.6256(6) 0.4691(4) 0.0549(16) Uani d . . 1
H H30A 0.9139 0.5946 0.4352 0.066 Uiso calc U R 1
H H30B 0.7373 0.591 0.4233 0.066 Uiso calc U R 1
C C31 0.8126(7) 0.5726(6) 0.5616(4) 0.0564(16) Uani d . . 1
H H31A 0.8945 0.6231 0.6124 0.068 Uiso calc U R 1
H H31B 0.8222 0.476 0.5473 0.068 Uiso calc U R 1
C C32 0.6640(6) 0.5845(7) 0.6036(4) 0.0559(16) Uani d . . 1
H H32A 0.5821 0.5347 0.5526 0.067 Uiso calc U R 1
H H32B 0.6548 0.6812 0.6184 0.067 Uiso calc U R 1
C C33 0.6452(6) 0.5285(6) 0.6989(4) 0.0525(15) Uani d . . 1
H H33A 0.6538 0.4317 0.6846 0.063 Uiso calc U R 1
H H33B 0.7262 0.5785 0.7505 0.063 Uiso calc U R 1
C C34 0.4951(6) 0.5422(6) 0.7381(4) 0.0468(14) Uani d . . 1
H H34A 0.4746 0.633 0.7347 0.056 Uiso calc U R 1
H H34B 0.4158 0.4735 0.6951 0.056 Uiso calc U R 1
C C35 1.2959(11) 1.1853(13) 0.3266(8) 0.147(5) Uani d . . 1
H H35A 1.2497 1.2664 0.3443 0.177 Uiso calc U R 1
H H35B 1.2239 1.1124 0.2809 0.177 Uiso calc U R 1
C C36 1.437(2) 1.2176(16) 0.2815(9) 0.223(9) Uani d . . 1
H H36A 1.455 1.1367 0.2341 0.268 Uiso calc U R 1
H H36B 1.4338 1.2913 0.2453 0.268 Uiso calc U R 1
C C37 1.5476(13) 1.2570(17) 0.3568(12) 0.170(5) Uani d . . 1
H H37A 1.5635 1.3562 0.3831 0.204 Uiso calc U R 1
H H37B 1.6424 1.2332 0.3341 0.204 Uiso calc U R 1
C C38 1.4957(9) 1.1837(11) 0.4320(8) 0.120(3) Uani d . . 1
H H38A 1.5446 1.1043 0.4295 0.144 Uiso calc U R 1
H H38B 1.5206 1.2433 0.499 0.144 Uiso calc U R 1
C C39 0.0518(8) 0.2509(6) 1.1077(5) 0.0710(19) Uani d . . 1
H H39A 0.1048 0.1952 1.1431 0.085 Uiso calc U R 1
H H39B 0.049 0.2156 1.0351 0.085 Uiso calc U R 1
C C40 -0.1057(8) 0.2502(8) 1.1400(6) 0.089(2) Uani d . . 1
H H40A -0.1725 0.2689 1.0876 0.106 Uiso calc U R 1
H H40B -0.1487 0.1619 1.1556 0.106 Uiso calc U R 1
C C41 -0.0832(8) 0.3607(7) 1.2303(6) 0.078(2) Uani d . . 1
H H41A -0.0547 0.3282 1.2903 0.094 Uiso calc U R 1
H H41B -0.1743 0.4 1.2407 0.094 Uiso calc U R 1
C C42 0.0410(8) 0.4604(7) 1.2062(6) 0.082(2) Uani d . . 1
H H42A 0.0005 0.5308 1.1793 0.098 Uiso calc U R 1
H H42B 0.1077 0.5055 1.2671 0.098 Uiso calc U R 1
Li Li1 1.0399(10) 0.9004(9) 0.5760(7) 0.048(2) Uani d . . 1
Li Li2 1.2057(11) 1.0316(10) 0.4848(7) 0.057(2) Uani d . . 1
Li Li3 0.4112(10) 0.6249(9) 0.9537(6) 0.045(2) Uani d . . 1
Li Li4 0.2523(9) 0.4983(9) 1.0549(6) 0.043(2) Uani d . . 1
N N1 1.2600(5) 0.8919(4) 0.5534(3) 0.0482(12) Uani d . . 1
N N2 0.9912(5) 1.0444(4) 0.4987(3) 0.0473(12) Uani d . . 1
N N3 0.1959(5) 0.6406(4) 0.9882(3) 0.0430(11) Uani d . . 1
N N4 0.4615(4) 0.4794(4) 1.0283(3) 0.0352(10) Uani d . . 1
O O1 1.1053(4) 0.9347(4) 0.7224(3) 0.0563(11) Uani d . . 1
O O2 0.8563(4) 0.7721(3) 0.4945(3) 0.0493(10) Uani d . . 1
O O3 0.4633(4) 0.8217(4) 0.9894(3) 0.0537(10) Uani d . . 1
O O4 0.4905(4) 0.5251(3) 0.8381(3) 0.0476(10) Uani d . . 1
O O5 1.3418(4) 1.1413(5) 0.4132(3) 0.0739(13) Uani d . . 1
O O6 0.1224(4) 0.3901(4) 1.1342(3) 0.0547(10) Uani d . . 1

loop_
_atom_site_aniso_label
_atom_site_aniso_U_11
_atom_site_aniso_U_22
_atom_site_aniso_U_33
_atom_site_aniso_U_12
_atom_site_aniso_U_13
_atom_site_aniso_U_23
C1 0.053(4) 0.077(5) 0.052(4) -0.004(3) -0.009(3) 0.006(3)
C2 0.060(4) 0.061(4) 0.065(5) 0.012(3) 0.004(3) 0.013(3)
C3 0.054(4) 0.127(7) 0.086(6) 0.002(4) -0.010(4) 0.014(5)
C4 0.053(4) 0.069(5) 0.080(5) 0.025(3) 0.008(3) -0.004(4)
C5 0.115(7) 0.061(5) 0.123(7) 0.035(5) -0.026(5) -0.004(4)
C6 0.126(7) 0.094(6) 0.069(6) 0.039(5) 0.038(5) -0.008(4)
C7 0.052(4) 0.057(4) 0.044(4) -0.006(3) -0.002(3) 0.012(3)
C8 0.051(4) 0.055(4) 0.048(4) 0.004(3) 0.003(3) 0.011(3)
C9 0.093(5) 0.085(5) 0.067(5) -0.001(4) -0.015(4) 0.036(4)
C10 0.053(4) 0.052(4) 0.058(4) 0.014(3) 0.011(3) 0.012(3)
C11 0.072(5) 0.071(5) 0.082(5) 0.022(4) 0.019(4) 0.005(4)
C12 0.063(5) 0.056(5) 0.156(8) -0.006(4) 0.018(5) -0.034(5)
C13 0.069(4) 0.033(3) 0.048(4) 0.020(3) 0.022(3) 0.005(3)
C14 0.058(4) 0.048(4) 0.051(4) 0.022(3) 0.001(3) 0.013(3)
C15 0.063(4) 0.060(4) 0.078(5) 0.028(3) 0.022(3) 0.004(3)
C16 0.045(3) 0.072(4) 0.041(4) 0.031(3) -0.003(3) 0.009(3)
C17 0.061(4) 0.085(5) 0.051(4) 0.028(3) -0.009(3) 0.012(3)
C18 0.058(4) 0.061(4) 0.066(4) 0.012(3) -0.014(3) 0.004(3)
C19 0.059(4) 0.036(3) 0.043(4) 0.015(3) 0.010(3) 0.004(2)
C20 0.049(3) 0.043(4) 0.051(4) 0.020(3) 0.000(3) 0.004(3)
C21 0.121(6) 0.048(4) 0.058(4) 0.036(4) 0.001(4) 0.008(3)
C22 0.032(3) 0.039(3) 0.042(3) 0.007(2) -0.002(2) 0.007(2)
C23 0.051(4) 0.075(4) 0.055(4) -0.001(3) 0.001(3) 0.008(3)
C24 0.048(4) 0.072(4) 0.044(4) 0.008(3) -0.001(3) 0.006(3)
C25 0.090(5) 0.057(4) 0.039(4) 0.015(4) 0.019(3) 0.013(3)
C26 0.108(6) 0.052(4) 0.069(5) 0.022(4) 0.047(4) 0.011(3)
C27 0.113(6) 0.053(4) 0.087(6) 0.018(4) 0.050(5) 0.016(4)
C28 0.105(6) 0.047(4) 0.110(6) 0.014(4) 0.066(5) 0.012(4)
C29 0.080(5) 0.034(3) 0.085(5) 0.011(3) 0.053(4) 0.015(3)
C30 0.064(4) 0.045(4) 0.050(4) 0.001(3) 0.007(3) 0.007(3)
C31 0.059(4) 0.056(4) 0.058(4) 0.017(3) 0.009(3) 0.015(3)
C32 0.052(4) 0.066(4) 0.051(4) 0.014(3) 0.007(3) 0.011(3)
C33 0.058(4) 0.059(4) 0.044(4) 0.018(3) 0.012(3) 0.014(3)
C34 0.053(4) 0.054(4) 0.035(4) 0.015(3) 0.009(3) 0.008(3)
C35 0.096(7) 0.196(11) 0.167(11) -0.015(7) -0.032(7) 0.126(9)
C36 0.270(18) 0.239(16) 0.106(9) -0.143(14) 0.025(11) 0.077(10)
C37 0.097(8) 0.248(16) 0.176(13) -0.015(9) 0.048(8) 0.106(12)
C38 0.059(6) 0.181(10) 0.138(8) 0.001(5) 0.005(5) 0.094(7)
C39 0.091(5) 0.041(4) 0.075(5) 0.002(3) -0.005(4) 0.010(3)
C40 0.077(5) 0.094(6) 0.073(5) -0.041(4) -0.002(4) 0.020(4)
C41 0.067(5) 0.083(5) 0.081(5) -0.002(4) 0.008(4) 0.020(4)
C42 0.080(5) 0.059(4) 0.104(6) 0.006(4) 0.046(4) 0.009(4)
Li1 0.052(5) 0.042(5) 0.043(5) -0.002(4) 0.009(4) 0.003(4)
Li2 0.055(6) 0.055(6) 0.061(6) 0.005(5) 0.014(5) 0.017(5)
Li3 0.058(5) 0.046(5) 0.038(5) 0.024(4) 0.010(4) 0.011(4)
Li4 0.039(5) 0.048(5) 0.041(5) 0.008(4) 0.003(4) 0.010(4)
N1 0.050(3) 0.050(3) 0.043(3) 0.012(2) 0.007(2) 0.003(2)
N2 0.046(3) 0.040(3) 0.053(3) 0.006(2) 0.009(2) 0.004(2)
N3 0.051(3) 0.037(3) 0.041(3) 0.018(2) 0.000(2) 0.003(2)
N4 0.039(2) 0.034(2) 0.034(2) 0.0145(19) 0.004(2) 0.0059(19)
O1 0.071(3) 0.060(2) 0.035(2) 0.011(2) 0.0114(19) 0.0016(18)
O2 0.052(2) 0.045(2) 0.047(2) -0.0033(17) 0.0031(17) 0.0119(19)
O3 0.070(3) 0.041(2) 0.055(3) 0.016(2) 0.027(2) 0.0097(18)
O4 0.062(2) 0.042(2) 0.042(2) 0.0146(18) 0.0128(17) 0.0095(17)
O5 0.042(3) 0.104(4) 0.089(3) 0.007(2) 0.016(2) 0.054(3)
O6 0.047(2) 0.051(3) 0.063(3) 0.0029(19) 0.0102(19) 0.0078(19)

loop_
_atom_type_symbol
_atom_type_description
_atom_type_scat_dispersion_real
_atom_type_scat_dispersion_imag
_atom_type_scat_source
C C 0.0033 0.0016 'International Tables Vol C Tables 4.2.6.8 and 6.1.1.4'
H H 0.0000 0.0000 'International Tables Vol C Tables 4.2.6.8 and 6.1.1.4'
Li Li -0.0003 0.0001 'International Tables Vol C Tables 4.2.6.8 and 6.1.1.4'
N N 0.0061 0.0033 'International Tables Vol C Tables 4.2.6.8 and 6.1.1.4'
O O 0.0106 0.0060 'International Tables Vol C Tables 4.2.6.8 and 6.1.1.4'

loop_
_geom_angle_atom_site_label_1
_geom_angle_atom_site_label_2
_geom_angle_atom_site_label_3
_geom_angle
O1 C1 C2 111.2(5)
O1 C1 H1A 109.4
C2 C1 H1A 109.4
O1 C1 H1B 109.4
C2 C1 H1B 109.4
H1A C1 H1B 108.0
N1 C2 C1 111.0(5)
N1 C2 C3 114.1(5)
C1 C2 C3 106.9(5)
N1 C2 H2 108.2
C1 C2 H2 108.2
C3 C2 H2 108.2
C2 C3 H3A 109.5
C2 C3 H3B 109.5
H3A C3 H3B 109.5
C2 C3 H3C 109.5
H3A C3 H3C 109.5
H3B C3 H3C 109.5
N1 C4 C6 109.8(5)
N1 C4 C5 113.7(6)
C6 C4 C5 110.0(6)
N1 C4 H4 107.7
C6 C4 H4 107.7
C5 C4 H4 107.7
C4 C5 H5A 109.5
C4 C5 H5B 109.5
H5A C5 H5B 109.5
C4 C5 H5C 109.5
H5A C5 H5C 109.5
H5B C5 H5C 109.5
C4 C6 H6A 109.5
C4 C6 H6B 109.5
H6A C6 H6B 109.5
C4 C6 H6C 109.5
H6A C6 H6C 109.5
H6B C6 H6C 109.5
O2 C7 C8 111.6(4)
O2 C7 H7A 109.3
C8 C7 H7A 109.3
O2 C7 H7B 109.3
C8 C7 H7B 109.3
H7A C7 H7B 108.0
N2 C8 C7 111.9(4)
N2 C8 C9 114.5(5)
C7 C8 C9 106.4(5)
N2 C8 H8 108.0
C7 C8 H8 108.0
C9 C8 H8 108.0
C8 C9 H9A 109.5
C8 C9 H9B 109.5
H9A C9 H9B 109.5
C8 C9 H9C 109.5
H9A C9 H9C 109.5
H9B C9 H9C 109.5
N2 C10 C11 114.1(5)
N2 C10 C12 111.4(5)
C11 C10 C12 108.1(5)
N2 C10 H10 107.7
C11 C10 H10 107.7
C12 C10 H10 107.7
C10 C11 H11A 109.5
C10 C11 H11B 109.5
H11A C11 H11B 109.5
C10 C11 H11C 109.5
H11A C11 H11C 109.5
H11B C11 H11C 109.5
C10 C12 H12A 109.5
C10 C12 H12B 109.5
H12A C12 H12B 109.5
C10 C12 H12C 109.5
H12A C12 H12C 109.5
H12B C12 H12C 109.5
O3 C13 C14 109.3(4)
O3 C13 H13A 109.8
C14 C13 H13A 109.8
O3 C13 H13B 109.8
C14 C13 H13B 109.8
H13A C13 H13B 108.3
N3 C14 C13 111.1(4)
N3 C14 C15 113.6(5)
C13 C14 C15 108.1(5)
N3 C14 H14 108.0
C13 C14 H14 108.0
C15 C14 H14 108.0
C14 C15 H15A 109.5
C14 C15 H15B 109.5
H15A C15 H15B 109.5
C14 C15 H15C 109.5
H15A C15 H15C 109.5
H15B C15 H15C 109.5
N3 C16 C18 111.5(4)
N3 C16 C17 112.6(5)
C18 C16 C17 109.2(5)
N3 C16 H16 107.8
C18 C16 H16 107.8
C17 C16 H16 107.8
C16 C17 H17A 109.5
C16 C17 H17B 109.5
H17A C17 H17B 109.5
C16 C17 H17C 109.5
H17A C17 H17C 109.5
H17B C17 H17C 109.5
C16 C18 H18A 109.5
C16 C18 H18B 109.5
H18A C18 H18B 109.5
C16 C18 H18C 109.5
H18A C18 H18C 109.5
H18B C18 H18C 109.5
O4 C19 C20 109.6(4)
O4 C19 H19A 109.7
C20 C19 H19A 109.7
O4 C19 H19B 109.7
C20 C19 H19B 109.7
H19A C19 H19B 108.2
N4 C20 C19 110.9(4)
N4 C20 C21 113.8(5)
C19 C20 C21 108.1(5)
N4 C20 H20 107.9
C19 C20 H20 107.9
C21 C20 H20 107.9
C20 C21 H21A 109.5
C20 C21 H21B 109.5
H21A C21 H21B 109.5
C20 C21 H21C 109.5
H21A C21 H21C 109.5
H21B C21 H21C 109.5
N4 C22 C24 110.6(4)
N4 C22 C23 113.8(4)
C24 C22 C23 108.3(5)
N4 C22 H22 108.0
C24 C22 H22 108.0
C23 C22 H22 108.0
C22 C23 H23A 109.5
C22 C23 H23B 109.5
H23A C23 H23B 109.5
C22 C23 H23C 109.5
H23A C23 H23C 109.5
H23B C23 H23C 109.5
C22 C24 H24A 109.5
C22 C24 H24B 109.5
H24A C24 H24B 109.5
C22 C24 H24C 109.5
H24A C24 H24C 109.5
H24B C24 H24C 109.5
O1 C25 C26 108.6(5)
O1 C25 H25A 110.0
C26 C25 H25A 110.0
O1 C25 H25B 110.0
C26 C25 H25B 110.0
H25A C25 H25B 108.4
C25 C26 C27 110.8(6)
C25 C26 H26A 109.5
C27 C26 H26A 109.5
C25 C26 H26B 109.5
C27 C26 H26B 109.5
H26A C26 H26B 108.1
C28 C27 C26 114.2(6)
C28 C27 H27A 108.7
C26 C27 H27A 108.7
C28 C27 H27B 108.7
C26 C27 H27B 108.7
H27A C27 H27B 107.6
C27 C28 C29 116.6(6)
C27 C28 H28A 108.1
C29 C28 H28A 108.1
C27 C28 H28B 108.1
C29 C28 H28B 108.1
H28A C28 H28B 107.3
O3 C29 C28 106.4(5)
O3 C29 H29A 110.5
C28 C29 H29A 110.5
O3 C29 H29B 110.5
C28 C29 H29B 110.5
H29A C29 H29B 108.6
O2 C30 C31 109.1(5)
O2 C30 H30A 109.9
C31 C30 H30A 109.9
O2 C30 H30B 109.9
C31 C30 H30B 109.9
H30A C30 H30B 108.3
C30 C31 C32 112.9(5)
C30 C31 H31A 109.0
C32 C31 H31A 109.0
C30 C31 H31B 109.0
C32 C31 H31B 109.0
H31A C31 H31B 107.8
C31 C32 C33 113.2(5)
C31 C32 H32A 108.9
C33 C32 H32A 108.9
C31 C32 H32B 108.9
C33 C32 H32B 108.9
H32A C32 H32B 107.7
C34 C33 C32 111.4(4)
C34 C33 H33A 109.3
C32 C33 H33A 109.3
C34 C33 H33B 109.3
C32 C33 H33B 109.3
H33A C33 H33B 108.0
O4 C34 C33 112.2(4)
O4 C34 H34A 109.2
C33 C34 H34A 109.2
O4 C34 H34B 109.2
C33 C34 H34B 109.2
H34A C34 H34B 107.9
O5 C35 C36 103.0(9)
O5 C35 H35A 111.2
C36 C35 H35A 111.2
O5 C35 H35B 111.2
C36 C35 H35B 111.2
H35A C35 H35B 109.1
C37 C36 C35 107.0(10)
C37 C36 H36A 110.3
C35 C36 H36A 110.3
C37 C36 H36B 110.3
C35 C36 H36B 110.3
H36A C36 H36B 108.6
C36 C37 C38 104.9(10)
C36 C37 H37A 110.8
C38 C37 H37A 110.8
C36 C37 H37B 110.8
C38 C37 H37B 110.8
H37A C37 H37B 108.8
O5 C38 C37 108.0(8)
O5 C38 H38A 110.1
C37 C38 H38A 110.1
O5 C38 H38B 110.1
C37 C38 H38B 110.1
H38A C38 H38B 108.4
O6 C39 C40 104.0(5)
O6 C39 H39A 110.9
C40 C39 H39A 110.9
O6 C39 H39B 110.9
C40 C39 H39B 110.9
H39A C39 H39B 109.0
C41 C40 C39 103.4(6)
C41 C40 H40A 111.1
C39 C40 H40A 111.1
C41 C40 H40B 111.1
C39 C40 H40B 111.1
H40A C40 H40B 109.0
C40 C41 C42 102.2(6)
C40 C41 H41A 111.3
C42 C41 H41A 111.3
C40 C41 H41B 111.3
C42 C41 H41B 111.3
H41A C41 H41B 109.2
O6 C42 C41 108.5(5)
O6 C42 H42A 110.0
C41 C42 H42A 110.0
O6 C42 H42B 110.0
C41 C42 H42B 110.0
H42A C42 H42B 108.4
O1 Li1 O2 129.9(5)
O1 Li1 N1 86.1(4)
O2 Li1 N1 125.7(5)
O1 Li1 N2 126.0(5)
O2 Li1 N2 86.4(4)
N1 Li1 N2 104.0(4)
O5 Li2 N1 125.1(5)
O5 Li2 N2 124.8(5)
N1 Li2 N2 110.1(5)
O3 Li3 O4 120.1(5)
O3 Li3 N4 130.7(5)
O4 Li3 N4 86.8(4)
O3 Li3 N3 88.1(4)
O4 Li3 N3 132.7(5)
N4 Li3 N3 103.2(4)
N3 Li4 O6 126.2(5)
N3 Li4 N4 108.7(4)
O6 Li4 N4 125.1(5)
C2 N1 C4 109.8(4)
C2 N1 Li2 126.9(5)
C4 N1 Li2 110.9(5)
C2 N1 Li1 106.3(4)
C4 N1 Li1 127.3(4)
Li2 N1 Li1 73.3(4)
C8 N2 C10 110.4(4)
C8 N2 Li2 130.2(4)
C10 N2 Li2 110.2(4)
C8 N2 Li1 105.1(4)
C10 N2 Li1 125.2(4)
Li2 N2 Li1 72.6(4)
C14 N3 C16 109.4(4)
C14 N3 Li4 133.4(4)
C16 N3 Li4 111.8(4)
C14 N3 Li3 103.7(4)
C16 N3 Li3 119.3(4)
Li4 N3 Li3 74.1(4)
C22 N4 C20 110.1(4)
C22 N4 Li4 111.3(4)
C20 N4 Li4 130.1(4)
C22 N4 Li3 123.1(4)
C20 N4 Li3 104.6(4)
Li4 N4 Li3 74.0(4)
C25 O1 C1 111.5(4)
C25 O1 Li1 131.9(4)
C1 O1 Li1 103.5(4)
C7 O2 C30 111.1(4)
C7 O2 Li1 101.7(4)
C30 O2 Li1 127.4(4)
C29 O3 C13 115.1(4)
C29 O3 Li3 130.5(4)
C13 O3 Li3 103.2(4)
C19 O4 C34 115.7(4)
C19 O4 Li3 103.3(4)
C34 O4 Li3 131.8(4)
C38 O5 C35 107.8(6)
C38 O5 Li2 128.2(5)
C35 O5 Li2 123.8(5)
C39 O6 C42 109.0(5)
C39 O6 Li4 128.5(4)
C42 O6 Li4 118.0(4)

loop_
_geom_bond_atom_site_label_1
_geom_bond_atom_site_label_2
_geom_bond_distance
C1 O1 1.433(7)
C1 C2 1.495(9)
C1 H1A 0.99
C1 H1B 0.99
C2 N1 1.455(7)
C2 C3 1.525(9)
C2 H2 1.0
C3 H3A 0.98
C3 H3B 0.98
C3 H3C 0.98
C4 N1 1.455(7)
C4 C6 1.514(10)
C4 C5 1.525(10)
C4 H4 1.0
C5 H5A 0.98
C5 H5B 0.98
C5 H5C 0.98
C6 H6A 0.98
C6 H6B 0.98
C6 H6C 0.98
C7 O2 1.426(6)
C7 C8 1.496(8)
C7 H7A 0.99
C7 H7B 0.99
C8 N2 1.446(7)
C8 C9 1.532(8)
C8 H8 1.0
C9 H9A 0.98
C9 H9B 0.98
C9 H9C 0.98
C10 N2 1.466(7)
C10 C11 1.507(9)
C10 C12 1.513(9)
C10 H10 1.0
C11 H11A 0.98
C11 H11B 0.98
C11 H11C 0.98
C12 H12A 0.98
C12 H12B 0.98
C12 H12C 0.98
C13 O3 1.430(6)
C13 C14 1.521(8)
C13 H13A 0.99
C13 H13B 0.99
C14 N3 1.447(7)
C14 C15 1.544(8)
C14 H14 1.0
C15 H15A 0.98
C15 H15B 0.98
C15 H15C 0.98
C16 N3 1.462(7)
C16 C18 1.508(8)
C16 C17 1.531(8)
C16 H16 1.0
C17 H17A 0.98
C17 H17B 0.98
C17 H17C 0.98
C18 H18A 0.98
C18 H18B 0.98
C18 H18C 0.98
C19 O4 1.418(6)
C19 C20 1.512(7)
C19 H19A 0.99
C19 H19B 0.99
C20 N4 1.455(6)
C20 C21 1.523(8)
C20 H20 1.0
C21 H21A 0.98
C21 H21B 0.98
C21 H21C 0.98
C22 N4 1.444(6)
C22 C24 1.513(8)
C22 C23 1.532(8)
C22 H22 1.0
C23 H23A 0.98
C23 H23B 0.98
C23 H23C 0.98
C24 H24A 0.98
C24 H24B 0.98
C24 H24C 0.98
C25 O1 1.414(7)
C25 C26 1.468(9)
C25 H25A 0.99
C25 H25B 0.99
C26 C27 1.536(9)
C26 H26A 0.99
C26 H26B 0.99
C27 C28 1.417(9)
C27 H27A 0.99
C27 H27B 0.99
C28 C29 1.514(8)
C28 H28A 0.99
C28 H28B 0.99
C29 O3 1.400(7)
C29 H29A 0.99
C29 H29B 0.99
C30 O2 1.444(6)
C30 C31 1.487(8)
C30 H30A 0.99
C30 H30B 0.99
C31 C32 1.518(8)
C31 H31A 0.99
C31 H31B 0.99
C32 C33 1.540(8)
C32 H32A 0.99
C32 H32B 0.99
C33 C34 1.517(8)
C33 H33A 0.99
C33 H33B 0.99
C34 O4 1.425(6)
C34 H34A 0.99
C34 H34B 0.99
C35 O5 1.426(9)
C35 C36 1.476(17)
C35 H35A 0.99
C35 H35B 0.99
C36 C37 1.353(16)
C36 H36A 0.99
C36 H36B 0.99
C37 C38 1.449(13)
C37 H37A 0.99
C37 H37B 0.99
C38 O5 1.390(8)
C38 H38A 0.99
C38 H38B 0.99
C39 O6 1.423(7)
C39 C40 1.527(10)
C39 H39A 0.99
C39 H39B 0.99
C40 C41 1.483(10)
C40 H40A 0.99
C40 H40B 0.99
C41 C42 1.486(9)
C41 H41A 0.99
C41 H41B 0.99
C42 O6 1.425(7)
C42 H42A 0.99
C42 H42B 0.99
Li1 O1 2.016(9)
Li1 O2 2.058(9)
Li1 N1 2.064(10)
Li1 N2 2.078(10)
Li2 O5 1.965(10)
Li2 N1 1.981(11)
Li2 N2 2.002(10)
Li3 O3 1.944(10)
Li3 O4 1.958(9)
Li3 N4 2.071(9)
Li3 N3 2.072(9)
Li4 N3 1.997(9)
Li4 O6 1.997(9)
Li4 N4 1.998(9)

loop_
_geom_torsion_atom_site_label_1
_geom_torsion_atom_site_label_2
_geom_torsion_atom_site_label_3
_geom_torsion_atom_site_label_4
_geom_torsion
O1 C1 C2 N1 51.0(7)
O1 C1 C2 C3 176.0(5)
O2 C7 C8 N2 54.0(6)
O2 C7 C8 C9 179.6(5)
O3 C13 C14 N3 53.4(6)
O3 C13 C14 C15 178.6(4)
O4 C19 C20 N4 51.8(6)
O4 C19 C20 C21 177.3(5)
O1 C25 C26 C27 175.3(5)
C25 C26 C27 C28 -167.5(7)
C26 C27 C28 C29 -177.1(6)
C27 C28 C29 O3 166.9(7)
O2 C30 C31 C32 74.2(6)
C30 C31 C32 C33 179.5(5)
C31 C32 C33 C34 -179.9(5)
C32 C33 C34 O4 -164.6(5)
O5 C35 C36 C37 -29.5(17)
C35 C36 C37 C38 29.9(19)
C36 C37 C38 O5 -19.5(18)
O6 C39 C40 C41 -33.7(7)
C39 C40 C41 C42 34.3(8)
C40 C41 C42 O6 -23.8(8)
C1 C2 N1 C4 -166.2(5)
C3 C2 N1 C4 73.0(7)
C1 C2 N1 Li2 55.8(7)
C3 C2 N1 Li2 -65.1(7)
C1 C2 N1 Li1 -25.3(6)
C3 C2 N1 Li1 -146.1(6)
C6 C4 N1 C2 -163.9(6)
C5 C4 N1 C2 72.4(7)
C6 C4 N1 Li2 -18.8(7)
C5 C4 N1 Li2 -142.4(6)
C6 C4 N1 Li1 65.7(8)
C5 C4 N1 Li1 -58.0(8)
C7 C8 N2 C10 -164.3(5)
C9 C8 N2 C10 74.7(6)
C7 C8 N2 Li2 52.9(7)
C9 C8 N2 Li2 -68.2(8)
C7 C8 N2 Li1 -26.8(5)
C9 C8 N2 Li1 -147.9(5)
C11 C10 N2 C8 73.0(6)
C12 C10 N2 C8 -164.2(6)
C11 C10 N2 Li2 -136.4(5)
C12 C10 N2 Li2 -13.6(7)
C11 C10 N2 Li1 -53.9(7)
C12 C10 N2 Li1 68.8(7)
C13 C14 N3 C16 -154.2(4)
C15 C14 N3 C16 83.7(6)
C13 C14 N3 Li4 55.0(7)
C15 C14 N3 Li4 -67.1(7)
C13 C14 N3 Li3 -25.9(5)
C15 C14 N3 Li3 -148.0(5)
C18 C16 N3 C14 -155.1(5)
C17 C16 N3 C14 81.6(6)
C18 C16 N3 Li4 2.5(6)
C17 C16 N3 Li4 -120.8(5)
C18 C16 N3 Li3 85.9(6)
C17 C16 N3 Li3 -37.3(6)
C24 C22 N4 C20 -161.0(4)
C23 C22 N4 C20 76.9(5)
C24 C22 N4 Li4 -9.4(6)
C23 C22 N4 Li4 -131.5(5)
C24 C22 N4 Li3 74.9(6)
C23 C22 N4 Li3 -47.1(6)
C19 C20 N4 C22 -157.1(4)
C21 C20 N4 C22 80.7(6)
C19 C20 N4 Li4 58.3(7)
C21 C20 N4 Li4 -63.9(7)
C19 C20 N4 Li3 -22.9(6)
C21 C20 N4 Li3 -145.1(5)
C26 C25 O1 C1 -169.9(5)
C26 C25 O1 Li1 56.4(8)
C2 C1 O1 C25 166.3(5)
C2 C1 O1 Li1 -47.3(6)
C8 C7 O2 C30 173.9(4)
C8 C7 O2 Li1 -48.0(5)
C31 C30 O2 C7 -169.9(5)
C31 C30 O2 Li1 65.6(6)
C28 C29 O3 C13 -172.9(5)
C28 C29 O3 Li3 50.1(8)
C14 C13 O3 C29 162.3(5)
C14 C13 O3 Li3 -49.9(5)
C20 C19 O4 C34 157.7(4)
C20 C19 O4 Li3 -51.4(5)
C33 C34 O4 C19 -82.7(5)
C33 C34 O4 Li3 136.6(5)
C37 C38 O5 C35 0.7(13)
C37 C38 O5 Li2 177.5(9)
C36 C35 O5 C38 16.6(12)
C36 C35 O5 Li2 -160.4(8)
C40 C39 O6 C42 19.1(7)
C40 C39 O6 Li4 -136.1(6)
C41 C42 O6 C39 2.7(8)
C41 C42 O6 Li4 160.9(5)
